data_2237224
loop_
_publ_author_name
'Selvarani, V.'
'Neelakantan, M.A.'
'Silambarasan, V.'
'Velmurugan, D.'

_publ_section_title
;
 2-Hydroxy-4-(prop-2-ynyloxy)benzaldehyde
;
_journal_coeditor_code SJ5285
_journal_issue 1
_journal_name_full 'Acta Crystallographica Section E'
_journal_page_first o64
_journal_paper_doi 10.1107/S1600536812049598
_journal_volume 69
_journal_year 2013
_chemical_formula_iupac 'C10 H8 O3'
_chemical_formula_moiety 'C10 H8 O3'
_chemical_formula_sum 'C10 H8 O3'
_chemical_formula_weight 176.16
_chemical_name_systematic
;
2-Hydroxy-4-(prop-2-ynyloxy)benzaldehyde
;
_space_group_IT_number 2
_symmetry_cell_setting triclinic
_symmetry_space_group_name_Hall '-P 1'
_symmetry_space_group_name_H-M 'P -1'
_atom_sites_solution_hydrogens geom
_atom_sites_solution_primary direct
_atom_sites_solution_secondary difmap
_audit_creation_method SHELXL-97
_cell_angle_alpha 73.910(3)
_cell_angle_beta 89.756(4)
_cell_angle_gamma 73.436(4)
_cell_formula_units_Z 4
_cell_length_a 7.0835(5)
_cell_length_b 10.4059(7)
_cell_length_c 12.8461(8)
_cell_measurement_reflns_used 4347
_cell_measurement_temperature 293(2)
_cell_measurement_theta_max 28.40
_cell_measurement_theta_min 1.66
_cell_volume 869.16(10)
_computing_cell_refinement 'SAINT (Bruker, 2008)'
_computing_data_collection 'APEX2 (Bruker, 2008)'
_computing_data_reduction 'SAINT (Bruker, 2008)'
_computing_molecular_graphics 'ORTEP-3 (Farrugia, 2012)'
_computing_publication_material 'SHELXL97 (Sheldrick, 2008) and PLATON (Spek, 2009)'
_computing_structure_refinement 'SHELXL97 (Sheldrick, 2008)'
_computing_structure_solution 'SHELXS97 (Sheldrick, 2008)'
_diffrn_ambient_temperature 293(2)
_diffrn_measured_fraction_theta_full 0.994
_diffrn_measured_fraction_theta_max 0.994
_diffrn_measurement_device_type 'Bruker SMART APEXII area-detector'
_diffrn_measurement_method '\w and \f scans'
_diffrn_radiation_monochromator graphite
_diffrn_radiation_source 'fine-focus sealed tube'
_diffrn_radiation_type MoK\a
_diffrn_radiation_wavelength 0.71073
_diffrn_reflns_av_R_equivalents 0.0285
_diffrn_reflns_av_sigmaI/netI 0.0282
_diffrn_reflns_limit_h_max 9
_diffrn_reflns_limit_h_min -9
_diffrn_reflns_limit_k_max 13
_diffrn_reflns_limit_k_min -13
_diffrn_reflns_limit_l_max 17
_diffrn_reflns_limit_l_min -17
_diffrn_reflns_number 15699
_diffrn_reflns_theta_full 28.40
_diffrn_reflns_theta_max 28.40
_diffrn_reflns_theta_min 1.66
_diffrn_standards_number 0
_exptl_absorpt_coefficient_mu 0.100
_exptl_absorpt_correction_type none
_exptl_crystal_colour colourless
_exptl_crystal_density_diffrn 1.346
_exptl_crystal_density_method 'not measured'
_exptl_crystal_description block
_exptl_crystal_F_000 368
_exptl_crystal_size_max 0.20
_exptl_crystal_size_mid 0.20
_exptl_crystal_size_min 0.20
_refine_diff_density_max 0.154
_refine_diff_density_min -0.196
_refine_ls_extinction_method none
_refine_ls_goodness_of_fit_ref 1.049
_refine_ls_hydrogen_treatment mixed
_refine_ls_matrix_type full
_refine_ls_number_parameters 243
_refine_ls_number_reflns 4347
_refine_ls_number_restraints 0
_refine_ls_restrained_S_all 1.049
_refine_ls_R_factor_all 0.0716
_refine_ls_R_factor_gt 0.0440
_refine_ls_shift/su_max 0.000
_refine_ls_shift/su_mean 0.000
_refine_ls_structure_factor_coef Fsqd
_refine_ls_weighting_details 'calc w=1/[\s^2^(Fo^2^)+(0.0595P)^2^+0.0997P] where P=(Fo^2^+2Fc^2^)/3'
_refine_ls_weighting_scheme calc
_refine_ls_wR_factor_gt 0.1144
_refine_ls_wR_factor_ref 0.1324
_reflns_number_gt 2880
_reflns_number_total 4347
_reflns_threshold_expression I>2\s(I)
_cod_data_source_file sj5285.cif
_cod_data_source_block I
_cod_database_code 2237224
_cod_database_fobs_code 2237224

loop_
_symmetry_equiv_pos_as_xyz
'x, y, z'
'-x, -y, -z'

loop_
_atom_site_type_symbol
_atom_site_label
_atom_site_fract_x
_atom_site_fract_y
_atom_site_fract_z
_atom_site_U_iso_or_equiv
_atom_site_adp_type
_atom_site_calc_flag
_atom_site_refinement_flags
_atom_site_occupancy
_atom_site_symmetry_multiplicity
O O4 0.23016(15) 0.81458(9) 0.55793(7) 0.0528(3) Uani d . 1 1
C C14 0.2775(2) 0.69318(13) 0.41998(10) 0.0473(3) Uani d . 1 1
H H14 0.3173 0.6058 0.4713 0.057 Uiso calc R 1 1
O O5 0.31664(18) 0.58412(11) 0.28152(9) 0.0699(3) Uani d . 1 1
H H5 0.3065 0.6028 0.2151 0.105 Uiso calc R 1 1
C C16 0.1668(2) 0.94571(13) 0.37621(11) 0.0498(3) Uani d . 1 1
H H16 0.1326 1.0264 0.3987 0.060 Uiso calc R 1 1
C C15 0.22699(19) 0.81361(13) 0.45238(10) 0.0423(3) Uani d . 1 1
C C12 0.2087(2) 0.83519(14) 0.23261(10) 0.0473(3) Uani d . 1 1
O O6 0.2396(2) 0.74928(15) 0.07950(9) 0.0831(4) Uani d . 1 1
C C13 0.2683(2) 0.70387(14) 0.31045(11) 0.0467(3) Uani d . 1 1
C C11 0.1590(2) 0.95453(14) 0.26846(11) 0.0511(3) Uani d . 1 1
H H11 0.1196 1.0423 0.2175 0.061 Uiso calc R 1 1
C C18 0.2822(3) 0.68218(15) 0.63841(11) 0.0639(4) Uani d . 1 1
H H18A 0.4161 0.6290 0.6314 0.077 Uiso calc R 1 1
H H18B 0.1940 0.6296 0.6284 0.077 Uiso calc R 1 1
C C19 0.2680(2) 0.70303(15) 0.74570(12) 0.0546(4) Uani d . 1 1
C C17 0.1995(2) 0.84683(19) 0.11911(12) 0.0643(4) Uani d . 1 1
H H17 0.1594 0.9367 0.0712 0.077 Uiso calc R 1 1
C C20 0.2593(3) 0.71369(18) 0.83353(13) 0.0652(4) Uani d . 1 1
O O1 0.27472(15) 0.21006(10) 0.97384(7) 0.0556(3) Uani d . 1 1
C C4 0.2102(2) 0.31928(13) 0.77968(10) 0.0480(3) Uani d . 1 1
H H4 0.1643 0.4086 0.7881 0.058 Uiso calc R 1 1
C C6 0.3435(2) 0.06902(13) 0.85818(11) 0.0475(3) Uani d . 1 1
H H6 0.3856 -0.0081 0.9192 0.057 Uiso calc R 1 1
C C5 0.27430(19) 0.20366(13) 0.86926(10) 0.0426(3) Uani d . 1 1
C C3 0.2154(2) 0.30031(13) 0.67725(10) 0.0458(3) Uani d . 1 1
C C2 0.28516(19) 0.16624(13) 0.66383(10) 0.0442(3) Uani d . 1 1
C C1 0.3487(2) 0.05198(14) 0.75674(11) 0.0480(3) Uani d . 1 1
H H1 0.3956 -0.0377 0.7491 0.058 Uiso calc R 1 1
O O2 0.15146(18) 0.41492(10) 0.59107(7) 0.0675(3) Uani d . 1 1
H H2 0.1609 0.3914 0.5349 0.101 Uiso calc R 1 1
O O3 0.2389(2) 0.23901(13) 0.47217(8) 0.0756(4) Uani d . 1 1
C C7 0.2915(2) 0.14587(18) 0.55809(12) 0.0594(4) Uani d . 1 1
H H7 0.3396 0.0544 0.5542 0.071 Uiso calc R 1 1
C C9 0.2226(2) 0.32905(16) 1.10635(12) 0.0576(4) Uani d . 1 1
C C8 0.2136(3) 0.34536(16) 0.99018(12) 0.0664(4) Uani d . 1 1
H H8A 0.0797 0.3946 0.9582 0.080 Uiso calc R 1 1
H H8B 0.2996 0.3995 0.9556 0.080 Uiso calc R 1 1
C C10 0.2270(3) 0.3192(2) 1.19909(14) 0.0684(5) Uani d . 1 1
H H10 0.230(3) 0.3082(19) 1.2682(16) 0.088(6) Uiso d . 1 1
H H20 0.253(2) 0.7250(17) 0.9014(15) 0.078(5) Uiso d . 1 1

loop_
_atom_site_aniso_label
_atom_site_aniso_U_11
_atom_site_aniso_U_22
_atom_site_aniso_U_33
_atom_site_aniso_U_12
_atom_site_aniso_U_13
_atom_site_aniso_U_23
O4 0.0719(7) 0.0437(5) 0.0408(5) -0.0109(4) 0.0031(4) -0.0153(4)
C14 0.0586(8) 0.0379(6) 0.0406(7) -0.0080(6) 0.0023(6) -0.0100(5)
O5 0.0999(9) 0.0533(6) 0.0531(6) -0.0056(6) 0.0018(6) -0.0275(5)
C16 0.0560(8) 0.0390(7) 0.0518(8) -0.0098(6) 0.0033(6) -0.0134(6)
C15 0.0445(7) 0.0427(7) 0.0397(6) -0.0110(5) 0.0038(5) -0.0137(5)
C12 0.0456(7) 0.0545(8) 0.0400(7) -0.0149(6) 0.0048(6) -0.0106(6)
O6 0.1047(10) 0.1030(10) 0.0461(6) -0.0269(8) 0.0113(6) -0.0326(7)
C13 0.0496(8) 0.0453(7) 0.0448(7) -0.0095(6) 0.0041(6) -0.0170(6)
C11 0.0547(8) 0.0428(7) 0.0473(7) -0.0116(6) 0.0008(6) -0.0025(6)
C18 0.0978(12) 0.0474(8) 0.0417(7) -0.0147(8) -0.0004(7) -0.0118(6)
C19 0.0653(9) 0.0533(8) 0.0459(8) -0.0192(7) 0.0014(7) -0.0134(6)
C17 0.0681(10) 0.0793(11) 0.0416(8) -0.0221(8) 0.0062(7) -0.0110(8)
C20 0.0841(12) 0.0716(10) 0.0446(8) -0.0277(9) 0.0068(8) -0.0195(8)
O1 0.0775(7) 0.0464(5) 0.0335(5) -0.0063(5) -0.0011(4) -0.0091(4)
C4 0.0655(9) 0.0367(6) 0.0382(7) -0.0110(6) -0.0009(6) -0.0093(5)
C6 0.0544(8) 0.0390(6) 0.0422(7) -0.0094(6) 0.0008(6) -0.0051(5)
C5 0.0475(7) 0.0426(7) 0.0342(6) -0.0106(5) 0.0010(5) -0.0083(5)
C3 0.0587(8) 0.0418(7) 0.0359(6) -0.0192(6) -0.0013(6) -0.0051(5)
C2 0.0495(7) 0.0477(7) 0.0412(7) -0.0213(6) 0.0059(6) -0.0150(5)
C1 0.0528(8) 0.0392(7) 0.0524(8) -0.0121(6) 0.0050(6) -0.0154(6)
O2 0.1155(10) 0.0468(6) 0.0338(5) -0.0239(6) -0.0080(5) -0.0015(4)
O3 0.1107(10) 0.0851(8) 0.0383(6) -0.0384(7) 0.0061(6) -0.0197(6)
C7 0.0737(10) 0.0662(9) 0.0500(8) -0.0290(8) 0.0105(7) -0.0264(7)
C9 0.0645(10) 0.0590(9) 0.0495(8) -0.0133(7) 0.0022(7) -0.0212(7)
C8 0.0962(12) 0.0514(8) 0.0438(8) -0.0067(8) 0.0006(8) -0.0167(6)
C10 0.0784(12) 0.0844(12) 0.0474(9) -0.0227(9) 0.0045(8) -0.0286(8)

loop_
_atom_type_symbol
_atom_type_description
_atom_type_scat_dispersion_real
_atom_type_scat_dispersion_imag
_atom_type_scat_source
C C 0.0033 0.0016 'International Tables Vol C Tables 4.2.6.8 and 6.1.1.4'
H H 0.0000 0.0000 'International Tables Vol C Tables 4.2.6.8 and 6.1.1.4'
O O 0.0106 0.0060 'International Tables Vol C Tables 4.2.6.8 and 6.1.1.4'

loop_
_geom_angle_atom_site_label_1
_geom_angle_atom_site_label_2
_geom_angle_atom_site_label_3
_geom_angle
C15 O4 C18 116.91(10)
C15 C14 C13 119.27(12)
C15 C14 H14 120.4
C13 C14 H14 120.4
C13 O5 H5 109.5
C11 C16 C15 118.97(12)
C11 C16 H16 120.5
C15 C16 H16 120.5
O4 C15 C14 123.91(11)
O4 C15 C16 115.03(11)
C14 C15 C16 121.06(12)
C11 C12 C13 118.41(12)
C11 C12 C17 120.70(13)
C13 C12 C17 120.89(13)
O5 C13 C14 117.79(12)
O5 C13 C12 121.53(12)
C14 C13 C12 120.67(12)
C16 C11 C12 121.62(12)
C16 C11 H11 119.2
C12 C11 H11 119.2
O4 C18 C19 109.46(11)
O4 C18 H18A 109.8
C19 C18 H18A 109.8
O4 C18 H18B 109.8
C19 C18 H18B 109.8
H18A C18 H18B 108.2
C20 C19 C18 177.13(16)
O6 C17 C12 125.79(15)
O6 C17 H17 117.1
C12 C17 H17 117.1
C19 C20 H20 178.1(11)
C5 O1 C8 117.38(10)
C5 C4 C3 119.00(12)
C5 C4 H4 120.5
C3 C4 H4 120.5
C1 C6 C5 119.09(11)
C1 C6 H6 120.5
C5 C6 H6 120.5
O1 C5 C4 123.96(11)
O1 C5 C6 114.78(10)
C4 C5 C6 121.26(12)
O2 C3 C4 117.85(12)
O2 C3 C2 121.27(11)
C4 C3 C2 120.88(12)
C1 C2 C3 118.26(11)
C1 C2 C7 120.55(12)
C3 C2 C7 121.19(12)
C6 C1 C2 121.50(12)
C6 C1 H1 119.2
C2 C1 H1 119.2
C3 O2 H2 109.5
O3 C7 C2 125.35(14)
O3 C7 H7 117.3
C2 C7 H7 117.3
C10 C9 C8 178.40(17)
O1 C8 C9 108.67(12)
O1 C8 H8A 110.0
C9 C8 H8A 110.0
O1 C8 H8B 110.0
C9 C8 H8B 110.0
H8A C8 H8B 108.3
C9 C10 H10 177.5(13)

loop_
_geom_bond_atom_site_label_1
_geom_bond_atom_site_label_2
_geom_bond_distance
O4 C15 1.3591(14)
O4 C18 1.4237(16)
C14 C15 1.3798(17)
C14 C13 1.3806(18)
C14 H14 0.9300
O5 C13 1.3493(15)
O5 H5 0.8200
C16 C11 1.3619(18)
C16 C15 1.3974(17)
C16 H16 0.9300
C12 C11 1.3944(19)
C12 C13 1.4010(19)
C12 C17 1.4295(19)
O6 C17 1.221(2)
C11 H11 0.9300
C18 C19 1.4522(19)
C18 H18A 0.9700
C18 H18B 0.9700
C19 C20 1.164(2)
C17 H17 0.9300
C20 H20 0.911(18)
O1 C5 1.3634(14)
O1 C8 1.4245(16)
C4 C5 1.3797(17)
C4 C3 1.3825(18)
C4 H4 0.9300
C6 C1 1.3619(18)
C6 C5 1.3935(17)
C6 H6 0.9300
C3 O2 1.3481(15)
C3 C2 1.3999(18)
C2 C1 1.3977(18)
C2 C7 1.4304(18)
C1 H1 0.9300
O2 H2 0.8200
O3 C7 1.2251(19)
C7 H7 0.9300
C9 C10 1.167(2)
C9 C8 1.454(2)
C8 H8A 0.9700
C8 H8B 0.9700
C10 H10 0.862(19)

loop_
_geom_hbond_atom_site_label_D
_geom_hbond_atom_site_label_H
_geom_hbond_atom_site_label_A
_geom_hbond_site_symmetry_A
_geom_hbond_distance_DH
_geom_hbond_distance_HA
_geom_hbond_distance_DA
_geom_hbond_angle_DHA
O2 H2 O3 1 0.82 1.92 2.6387(16) 146
O5 H5 O6 1 0.82 1.93 2.6441(16) 146
C10 H10 O3 1_556 0.86(2) 2.51(2) 3.369(2) 171.4(2)
C18 H18A O5 2_666 0.97 2.45 3.281(2) 144
C20 H20 O6 1_556 0.91(2) 2.37(2) 3.280(2) 178.8(2)

loop_
_geom_torsion_atom_site_label_1
_geom_torsion_atom_site_label_2
_geom_torsion_atom_site_label_3
_geom_torsion_atom_site_label_4
_geom_torsion
C18 O4 C15 C14 -2.4(2)
C18 O4 C15 C16 177.32(13)
C13 C14 C15 O4 179.71(12)
C13 C14 C15 C16 0.0(2)
C11 C16 C15 O4 -179.91(12)
C11 C16 C15 C14 -0.2(2)
C15 C14 C13 O5 -179.31(12)
C15 C14 C13 C12 0.0(2)
C11 C12 C13 O5 179.36(13)
C17 C12 C13 O5 -0.9(2)
C11 C12 C13 C14 0.0(2)
C17 C12 C13 C14 179.81(13)
C15 C16 C11 C12 0.3(2)
C13 C12 C11 C16 -0.2(2)
C17 C12 C11 C16 -179.99(13)
C15 O4 C18 C19 -177.04(12)
O4 C18 C19 C20 -18E1(10)
C11 C12 C17 O6 -179.95(16)
C13 C12 C17 O6 0.3(3)
C8 O1 C5 C4 -3.0(2)
C8 O1 C5 C6 177.38(12)
C3 C4 C5 O1 -179.63(12)
C3 C4 C5 C6 0.0(2)
C1 C6 C5 O1 180.00(12)
C1 C6 C5 C4 0.4(2)
C5 C4 C3 O2 179.81(13)
C5 C4 C3 C2 -0.3(2)
O2 C3 C2 C1 -179.83(13)
C4 C3 C2 C1 0.3(2)
O2 C3 C2 C7 0.1(2)
C4 C3 C2 C7 -179.79(13)
C5 C6 C1 C2 -0.4(2)
C3 C2 C1 C6 0.1(2)
C7 C2 C1 C6 -179.87(13)
C1 C2 C7 O3 179.84(15)
C3 C2 C7 O3 -0.1(2)
C5 O1 C8 C9 179.39(13)
C10 C9 C8 O1 -162(7)

loop_
_cod_related_entry_id
_cod_related_entry_database
_cod_related_entry_code
1 ChemSpider 14533676
